data_4331792
loop_
_publ_author_name
'Hua He'
'Chauntae Tyson'
'Maia Saito'
'Svilen Bobev'

_publ_section_title
;
 Synthesis, Crystal and Electronic Structures of the New Zintl phases
 Ba3Al3Pn5 (Pn= P, As) and Ba3Ga3P5
;
_journal_name_full 'Inorganic Chemistry'
_journal_page_first 499
_journal_page_last 505
_journal_paper_doi 10.1021/ic302437t
_journal_volume 52
_journal_year 2013
_chemical_formula_sum 'Al3 Ba3 P5'
_chemical_formula_weight 647.81
_chemical_name_systematic
; 
 ? 
;
_space_group_IT_number 167
_symmetry_cell_setting trigonal
_symmetry_space_group_name_Hall '-R 3 2"c'
_symmetry_space_group_name_H-M 'R -3 c :H'
_atom_sites_solution_primary direct
_atom_sites_solution_secondary difmap
_audit_creation_method SHELXL-97
_cell_angle_alpha 90.00
_cell_angle_beta 90.00
_cell_angle_gamma 120.00
_cell_formula_units_Z 18
_cell_length_a 14.5886(9)
_cell_length_b 14.5886(9)
_cell_length_c 28.990(3)
_cell_measurement_reflns_used 931
_cell_measurement_temperature 200(2)
_cell_measurement_theta_max 27.64
_cell_measurement_theta_min 3.24
_cell_volume 5343.3(7)
_computing_cell_refinement 'Bruker SMART'
_computing_data_collection 'Bruker SMART'
_computing_data_reduction 'Bruker SAINT'
_computing_molecular_graphics 'Bruker SHELXTL'
_computing_publication_material 'Bruker SHELXTL'
_computing_structure_refinement 'SHELXL-97 (Sheldrick, 1997)'
_computing_structure_solution 'SHELXS-97 (Sheldrick, 1990)'
_diffrn_ambient_temperature 200(2)
_diffrn_measured_fraction_theta_full 1.000
_diffrn_measured_fraction_theta_max 1.000
_diffrn_measurement_device_type 'CCD area detector'
_diffrn_measurement_method 'phi and omega scans'
_diffrn_radiation_monochromator graphite
_diffrn_radiation_source 'fine-focus sealed tube'
_diffrn_radiation_type MoK\a
_diffrn_radiation_wavelength 0.71073
_diffrn_reflns_av_R_equivalents 0.0480
_diffrn_reflns_av_sigmaI/netI 0.0181
_diffrn_reflns_limit_h_max 19
_diffrn_reflns_limit_h_min -19
_diffrn_reflns_limit_k_max 19
_diffrn_reflns_limit_k_min -19
_diffrn_reflns_limit_l_max 38
_diffrn_reflns_limit_l_min -38
_diffrn_reflns_number 22676
_diffrn_reflns_theta_full 28.31
_diffrn_reflns_theta_max 28.31
_diffrn_reflns_theta_min 2.14
_exptl_absorpt_coefficient_mu 10.675
_exptl_absorpt_correction_T_max 0.808
_exptl_absorpt_correction_T_min 0.430
_exptl_absorpt_correction_type multi-scan
_exptl_absorpt_process_details
;
SADABS (Sheldrick, 2003)
;
_exptl_crystal_colour red
_exptl_crystal_density_diffrn 3.624
_exptl_crystal_description bar
_exptl_crystal_F_000 5076
_exptl_crystal_size_max 0.08
_exptl_crystal_size_mid 0.07
_exptl_crystal_size_min 0.02
_refine_diff_density_max 1.559
_refine_diff_density_min -0.576
_refine_diff_density_rms 0.152
_refine_ls_extinction_method none
_refine_ls_goodness_of_fit_ref 1.078
_refine_ls_matrix_type full
_refine_ls_number_parameters 52
_refine_ls_number_reflns 1485
_refine_ls_number_restraints 0
_refine_ls_restrained_S_all 1.078
_refine_ls_R_factor_all 0.0223
_refine_ls_R_factor_gt 0.0181
_refine_ls_shift/su_max 0.001
_refine_ls_shift/su_mean 0.000
_refine_ls_structure_factor_coef Fsqd
_refine_ls_weighting_details 'calc w=1/[\s^2^(Fo^2^)+(0.0212P)^2^+10.1468P] where P=(Fo^2^+2Fc^2^)/3'
_refine_ls_weighting_scheme calc
_refine_ls_wR_factor_gt 0.0407
_refine_ls_wR_factor_ref 0.0425
_reflns_number_gt 1334
_reflns_number_total 1485
_reflns_threshold_expression >2sigma(I)
_cod_data_source_file ic302437t_si_002_1.cif
_cod_data_source_block I
_cod_original_cell_volume 5343.2(7)
_cod_original_sg_symbol_H-M 'R -3 c'
_cod_database_code 4331792

loop_
_symmetry_equiv_pos_as_xyz
'x, y, z'
'-y, x-y, z'
'-x+y, -x, z'
'y, x, -z+1/2'
'x-y, -y, -z+1/2'
'-x, -x+y, -z+1/2'
'x+2/3, y+1/3, z+1/3'
'-y+2/3, x-y+1/3, z+1/3'
'-x+y+2/3, -x+1/3, z+1/3'
'y+2/3, x+1/3, -z+5/6'
'x-y+2/3, -y+1/3, -z+5/6'
'-x+2/3, -x+y+1/3, -z+5/6'
'x+1/3, y+2/3, z+2/3'
'-y+1/3, x-y+2/3, z+2/3'
'-x+y+1/3, -x+2/3, z+2/3'
'y+1/3, x+2/3, -z+7/6'
'x-y+1/3, -y+2/3, -z+7/6'
'-x+1/3, -x+y+2/3, -z+7/6'
'-x, -y, -z'
'y, -x+y, -z'
'x-y, x, -z'
'-y, -x, z-1/2'
'-x+y, y, z-1/2'
'x, x-y, z-1/2'
'-x+2/3, -y+1/3, -z+1/3'
'y+2/3, -x+y+1/3, -z+1/3'
'x-y+2/3, x+1/3, -z+1/3'
'-y+2/3, -x+1/3, z-1/6'
'-x+y+2/3, y+1/3, z-1/6'
'x+2/3, x-y+1/3, z-1/6'
'-x+1/3, -y+2/3, -z+2/3'
'y+1/3, -x+y+2/3, -z+2/3'
'x-y+1/3, x+2/3, -z+2/3'
'-y+1/3, -x+2/3, z+1/6'
'-x+y+1/3, y+2/3, z+1/6'
'x+1/3, x-y+2/3, z+1/6'

loop_
_atom_site_label
_atom_site_type_symbol
_atom_site_fract_x
_atom_site_fract_y
_atom_site_fract_z
_atom_site_U_iso_or_equiv
_atom_site_adp_type
_atom_site_occupancy
_atom_site_symmetry_multiplicity
_atom_site_calc_flag
_atom_site_refinement_flags
Ba1 Ba 0.193649(15) 0.310834(15) 0.159515(6) 0.01168(7) Uani 1 1 d .
Ba2 Ba 0.0000 0.0000 0.101051(12) 0.01445(9) Uani 1 3 d S
Ba3 Ba 0.0000 0.0000 0.2500 0.01028(10) Uani 1 6 d S
Al1 Al 0.30197(7) 0.11132(7) 0.11821(3) 0.00921(19) Uani 1 1 d .
Al2 Al 0.27048(9) 0.0000 0.2500 0.0094(3) Uani 1 2 d S
P1 P 0.20133(6) 0.06329(6) 0.18846(3) 0.00991(16) Uani 1 1 d .
P2 P 0.22675(6) 0.18522(6) 0.06997(3) 0.01005(16) Uani 1 1 d .
P3 P 0.63438(8) 0.0000 0.2500 0.0113(2) Uani 1 2 d S

loop_
_atom_site_aniso_label
_atom_site_aniso_U_11
_atom_site_aniso_U_22
_atom_site_aniso_U_33
_atom_site_aniso_U_23
_atom_site_aniso_U_13
_atom_site_aniso_U_12
Ba1 0.01112(10) 0.01341(11) 0.01000(10) -0.00071(7) 0.00132(7) 0.00575(8)
Ba2 0.01229(11) 0.01229(11) 0.01878(18) 0.000 0.000 0.00615(6)
Ba3 0.01067(14) 0.01067(14) 0.0095(2) 0.000 0.000 0.00533(7)
Al1 0.0097(5) 0.0093(4) 0.0090(4) -0.0002(3) 0.0006(4) 0.0050(4)
Al2 0.0102(5) 0.0083(6) 0.0090(6) 0.0003(5) 0.0001(2) 0.0041(3)
P1 0.0097(4) 0.0101(4) 0.0092(4) 0.0007(3) 0.0010(3) 0.0044(3)
P2 0.0100(4) 0.0103(4) 0.0103(4) 0.0004(3) -0.0005(3) 0.0054(3)
P3 0.0105(4) 0.0100(5) 0.0133(6) 0.0027(4) 0.0014(2) 0.0050(3)

loop_
_atom_type_symbol
_atom_type_description
_atom_type_scat_dispersion_real
_atom_type_scat_dispersion_imag
_atom_type_scat_source
Al Al 0.0645 0.0514 'International Tables Vol C Tables 4.2.6.8 and 6.1.1.4'
P P 0.1023 0.0942 'International Tables Vol C Tables 4.2.6.8 and 6.1.1.4'
Ba Ba -0.3244 2.2819 'International Tables Vol C Tables 4.2.6.8 and 6.1.1.4'

loop_
_geom_angle_atom_site_label_1
_geom_angle_atom_site_label_2
_geom_angle_atom_site_label_3
_geom_angle
_geom_angle_site_symmetry_1
_geom_angle_site_symmetry_3
P2 Ba1 P2 106.15(3) 17_554 34
P2 Ba1 P2 71.97(3) 17_554 .
P2 Ba1 P2 173.16(3) 34 .
P2 Ba1 P3 83.981(19) 17_554 25
P2 Ba1 P3 92.285(19) 34 25
P2 Ba1 P3 81.013(19) . 25
P2 Ba1 P1 154.60(2) 17_554 2
P2 Ba1 P1 77.79(2) 34 2
P2 Ba1 P1 101.07(2) . 2
P3 Ba1 P1 70.712(17) 25 2
P2 Ba1 P3 91.77(2) 17_554 3_665
P2 Ba1 P3 70.855(15) 34 3_665
P2 Ba1 P3 115.517(15) . 3_665
P3 Ba1 P3 160.783(7) 25 3_665
P1 Ba1 P3 112.85(2) 2 3_665
P2 Ba1 Al2 40.588(16) 17_554 25
P2 Ba1 Al2 141.627(16) 34 25
P2 Ba1 Al2 39.795(15) . 25
P3 Ba1 Al2 99.93(2) 25 25
P1 Ba1 Al2 140.577(15) 2 25
P3 Ba1 Al2 88.647(17) 3_665 25
P2 Ba1 Al2 144.33(3) 17_554 2
P2 Ba1 Al2 39.42(2) 34 2
P2 Ba1 Al2 140.73(2) . 2
P3 Ba1 Al2 87.984(18) 25 2
P1 Ba1 Al2 40.117(18) 2 2
P3 Ba1 Al2 84.598(13) 3_665 2
Al2 Ba1 Al2 171.65(3) 25 2
P2 Ba1 Al1 116.09(2) 17_554 34
P2 Ba1 Al1 38.94(2) 34 34
P2 Ba1 Al1 147.86(2) . 34
P3 Ba1 Al1 129.375(19) 25 34
P1 Ba1 Al1 83.12(2) 2 34
P3 Ba1 Al1 37.735(16) 3_665 34
Al2 Ba1 Al1 126.08(2) 25 34
Al2 Ba1 Al1 47.842(15) 2 34
P2 Ba1 Al1 94.70(2) 17_554 25
P2 Ba1 Al1 106.03(2) 34 25
P2 Ba1 Al1 80.76(2) . 25
P3 Ba1 Al1 161.202(18) 25 25
P1 Ba1 Al1 108.51(2) 2 25
P3 Ba1 Al1 37.671(16) 3_665 25
Al2 Ba1 Al1 68.30(2) 25 25
Al2 Ba1 Al1 103.37(2) 2 25
Al1 Ba1 Al1 67.88(2) 34 25
P2 Ba1 P1 118.12(2) 17_554 .
P2 Ba1 P1 121.57(2) 34 .
P2 Ba1 P1 64.287(19) . .
P3 Ba1 P1 126.763(14) 25 .
P1 Ba1 P1 77.59(3) 2 .
P3 Ba1 P1 71.605(18) 3_665 .
Al2 Ba1 P1 78.801(15) 25 .
Al2 Ba1 P1 94.38(2) 2 .
Al1 Ba1 P1 86.039(19) 34 .
Al1 Ba1 P1 38.675(19) 25 .
P2 Ba1 Ba2 116.959(17) 17_554 .
P2 Ba1 Ba2 132.355(16) 34 .
P2 Ba1 Ba2 47.000(14) . .
P3 Ba1 Ba2 73.859(5) 25 .
P1 Ba1 Ba2 54.570(14) 2 .
P3 Ba1 Ba2 124.241(15) 3_665 .
Al2 Ba1 Ba2 86.016(7) 25 .
Al2 Ba1 Ba2 93.728(16) 2 .
Al1 Ba1 Ba2 123.677(16) 34 .
Al1 Ba1 Ba2 90.282(15) 25 .
P1 Ba1 Ba2 52.907(13) . .
P2 Ba2 P2 112.309(14) 3 2
P2 Ba2 P2 112.308(14) 3 .
P2 Ba2 P2 112.310(14) 2 .
P2 Ba2 P1 99.866(19) 3 .
P2 Ba2 P1 143.64(2) 2 .
P2 Ba2 P1 67.440(19) . .
P2 Ba2 P1 67.44(2) 3 3
P2 Ba2 P1 99.866(19) 2 3
P2 Ba2 P1 143.64(2) . 3
P1 Ba2 P1 76.68(2) . 3
P2 Ba2 P1 143.64(2) 3 2
P2 Ba2 P1 67.441(19) 2 2
P2 Ba2 P1 99.868(19) . 2
P1 Ba2 P1 76.68(2) . 2
P1 Ba2 P1 76.68(2) 3 2
P2 Ba2 Al1 93.29(2) 3 .
P2 Ba2 Al1 148.12(2) 2 .
P2 Ba2 Al1 37.07(2) . .
P1 Ba2 Al1 37.025(19) . .
P1 Ba2 Al1 107.61(2) 3 .
P1 Ba2 Al1 103.182(19) 2 .
P2 Ba2 Al1 37.07(2) 3 3
P2 Ba2 Al1 93.29(2) 2 3
P2 Ba2 Al1 148.12(2) . 3
P1 Ba2 Al1 103.180(19) . 3
P1 Ba2 Al1 37.024(19) 3 3
P1 Ba2 Al1 107.61(2) 2 3
Al1 Ba2 Al1 118.390(7) . 3
P2 Ba2 Al1 148.12(2) 3 2
P2 Ba2 Al1 37.07(2) 2 2
P2 Ba2 Al1 93.29(2) . 2
P1 Ba2 Al1 107.61(2) . 2
P1 Ba2 Al1 103.179(19) 3 2
P1 Ba2 Al1 37.023(19) 2 2
Al1 Ba2 Al1 118.389(6) . 2
Al1 Ba2 Al1 118.389(6) 3 2
P2 Ba2 Ba1 152.706(15) 3 .
P2 Ba2 Ba1 94.781(15) 2 .
P2 Ba2 Ba1 50.354(15) . .
P1 Ba2 Ba1 55.752(13) . .
P1 Ba2 Ba1 112.513(16) 3 .
P1 Ba2 Ba1 50.010(13) 2 .
Al1 Ba2 Ba1 60.080(14) . .
Al1 Ba2 Ba1 149.508(17) 3 .
Al1 Ba2 Ba1 59.089(14) 2 .
P2 Ba2 Ba1 94.781(15) 3 2
P2 Ba2 Ba1 50.355(15) 2 2
P2 Ba2 Ba1 152.707(15) . 2
P1 Ba2 Ba1 112.514(16) . 2
P1 Ba2 Ba1 50.008(13) 3 2
P1 Ba2 Ba1 55.751(13) 2 2
Al1 Ba2 Ba1 149.510(17) . 2
Al1 Ba2 Ba1 59.089(14) 3 2
Al1 Ba2 Ba1 60.080(14) 2 2
Ba1 Ba2 Ba1 105.569(6) . 2
P2 Ba2 Ba1 50.355(15) 3 3
P2 Ba2 Ba1 152.706(15) 2 3
P2 Ba2 Ba1 94.780(15) . 3
P1 Ba2 Ba1 50.008(13) . 3
P1 Ba2 Ba1 55.752(13) 3 3
P1 Ba2 Ba1 112.513(16) 2 3
Al1 Ba2 Ba1 59.090(14) . 3
Al1 Ba2 Ba1 60.080(14) 3 3
Al1 Ba2 Ba1 149.507(17) 2 3
Ba1 Ba2 Ba1 105.569(6) . 3
Ba1 Ba2 Ba1 105.568(6) 2 3
P1 Ba3 P1 91.16(2) 3 2
P1 Ba3 P1 160.09(3) 3 4
P1 Ba3 P1 76.60(3) 2 4
P1 Ba3 P1 91.16(2) 3 .
P1 Ba3 P1 91.16(2) 2 .
P1 Ba3 P1 104.54(3) 4 .
P1 Ba3 P1 76.60(3) 3 6
P1 Ba3 P1 104.54(3) 2 6
P1 Ba3 P1 91.16(2) 4 6
P1 Ba3 P1 160.09(3) . 6
P1 Ba3 P1 104.54(3) 3 5
P1 Ba3 P1 160.09(3) 2 5
P1 Ba3 P1 91.15(2) 4 5
P1 Ba3 P1 76.60(3) . 5
P1 Ba3 P1 91.15(2) 6 5
P1 Ba3 Ba2 55.559(15) 3 .
P1 Ba3 Ba2 55.560(15) 2 .
P1 Ba3 Ba2 124.444(15) 4 .
P1 Ba3 Ba2 55.557(15) . .
P1 Ba3 Ba2 124.444(15) 6 .
P1 Ba3 Ba2 124.443(15) 5 .
P1 Ba3 Ba2 124.441(15) 3 4
P1 Ba3 Ba2 124.440(15) 2 4
P1 Ba3 Ba2 55.556(15) 4 4
P1 Ba3 Ba2 124.443(15) . 4
P1 Ba3 Ba2 55.556(15) 6 4
P1 Ba3 Ba2 55.557(15) 5 4
Ba2 Ba3 Ba2 180.0 . 4
P1 Ba3 Ba1 45.830(15) 3 2
P1 Ba3 Ba1 52.168(15) 2 2
P1 Ba3 Ba1 115.423(15) 4 2
P1 Ba3 Ba1 111.977(16) . 2
P1 Ba3 Ba1 70.508(16) 6 2
P1 Ba3 Ba1 147.174(15) 5 2
Ba2 Ba3 Ba1 56.524(4) . 2
Ba2 Ba3 Ba1 123.476(4) 4 2
P1 Ba3 Ba1 52.169(15) 3 3
P1 Ba3 Ba1 111.980(16) 2 3
P1 Ba3 Ba1 147.173(15) 4 3
P1 Ba3 Ba1 45.830(15) . 3
P1 Ba3 Ba1 115.421(15) 6 3
P1 Ba3 Ba1 70.507(16) 5 3
Ba2 Ba3 Ba1 56.524(4) . 3
Ba2 Ba3 Ba1 123.476(4) 4 3
Ba1 Ba3 Ba1 92.500(5) 2 3
P1 Ba3 Ba1 111.978(16) 3 .
P1 Ba3 Ba1 45.831(15) 2 .
P1 Ba3 Ba1 70.509(16) 4 .
P1 Ba3 Ba1 52.167(15) . .
P1 Ba3 Ba1 147.176(15) 6 .
P1 Ba3 Ba1 115.422(15) 5 .
Ba2 Ba3 Ba1 56.523(4) . .
Ba2 Ba3 Ba1 123.477(4) 4 .
Ba1 Ba3 Ba1 92.500(5) 2 .
Ba1 Ba3 Ba1 92.499(5) 3 .
P1 Ba3 Ba1 147.175(15) 3 4
P1 Ba3 Ba1 115.421(15) 2 4
P1 Ba3 Ba1 52.166(15) 4 4
P1 Ba3 Ba1 70.509(16) . 4
P1 Ba3 Ba1 111.974(16) 6 4
P1 Ba3 Ba1 45.830(15) 5 4
Ba2 Ba3 Ba1 123.478(4) . 4
Ba2 Ba3 Ba1 56.522(4) 4 4
Ba1 Ba3 Ba1 166.529(5) 2 4
Ba1 Ba3 Ba1 97.927(5) 3 4
Ba1 Ba3 Ba1 78.604(7) . 4
P3 Al1 P2 111.24(4) 27_445 .
P3 Al1 P1 112.30(5) 27_445 .
P2 Al1 P1 106.35(4) . .
P3 Al1 P1 123.31(5) 27_445 25
P2 Al1 P1 102.08(4) . 25
P1 Al1 P1 99.82(4) . 25
P3 Al1 Al2 128.49(4) 27_445 25
P2 Al1 Al2 50.83(3) . 25
P1 Al1 Al2 119.05(4) . 25
P1 Al1 Al2 52.13(3) 25 25
P3 Al1 Ba1 65.02(2) 27_445 28
P2 Al1 Ba1 58.98(3) . 28
P1 Al1 Ba1 158.60(4) . 28
P1 Al1 Ba1 98.68(3) 25 28
Al2 Al1 Ba1 65.781(19) 25 28
P3 Al1 Ba1 64.84(2) 27_445 25
P2 Al1 Ba1 166.20(4) . 25
P1 Al1 Ba1 87.10(3) . 25
P1 Al1 Ba1 71.90(3) 25 25
Al2 Al1 Ba1 120.02(4) 25 25
Ba1 Al1 Ba1 108.91(2) 28 25
P3 Al1 Ba2 94.20(4) 27_445 .
P2 Al1 Ba2 54.80(3) . .
P1 Al1 Ba2 65.61(3) . .
P1 Al1 Ba2 142.23(4) 25 .
Al2 Al1 Ba2 102.72(3) 25 .
Ba1 Al1 Ba2 93.09(2) 28 .
Ba1 Al1 Ba2 136.84(3) 25 .
P2 Al2 P2 107.88(6) 35_545 25
P2 Al2 P1 102.40(3) 35_545 5
P2 Al2 P1 119.53(3) 25 5
P2 Al2 P1 119.54(3) 35_545 .
P2 Al2 P1 102.40(3) 25 .
P1 Al2 P1 106.10(6) 5 .
P2 Al2 Al1 137.30(4) 35_545 25
P2 Al2 Al1 50.32(3) 25 25
P1 Al2 Al1 120.25(4) 5 25
P1 Al2 Al1 52.98(3) . 25
P2 Al2 Al1 50.31(3) 35_545 35_545
P2 Al2 Al1 137.30(4) 25 35_545
P1 Al2 Al1 52.97(3) 5 35_545
P1 Al2 Al1 120.25(4) . 35_545
Al1 Al2 Al1 170.61(6) 25 35_545
P2 Al2 Ba1 60.10(3) 35_545 25
P2 Al2 Ba1 65.06(3) 25 25
P1 Al2 Ba1 161.26(4) 5 25
P1 Al2 Ba1 89.58(2) . 25
Al1 Al2 Ba1 77.31(2) 25 25
Al1 Al2 Ba1 110.35(3) 35_545 25
P2 Al2 Ba1 65.06(3) 35_545 35_545
P2 Al2 Ba1 60.09(3) 25 35_545
P1 Al2 Ba1 89.58(2) 5 35_545
P1 Al2 Ba1 161.26(4) . 35_545
Al1 Al2 Ba1 110.35(3) 25 35_545
Al1 Al2 Ba1 77.30(2) 35_545 35_545
Ba1 Al2 Ba1 77.17(3) 25 35_545
P2 Al2 Ba1 59.25(2) 35_545 3
P2 Al2 Ba1 140.80(3) 25 3
P1 Al2 Ba1 99.67(3) 5 3
P1 Al2 Ba1 64.09(2) . 3
Al1 Al2 Ba1 111.35(2) 25 3
Al1 Al2 Ba1 66.38(2) 35_545 3
Ba1 Al2 Ba1 77.703(11) 25 3
Ba1 Al2 Ba1 124.26(2) 35_545 3
P2 Al2 Ba1 140.79(3) 35_545 4
P2 Al2 Ba1 59.24(2) 25 4
P1 Al2 Ba1 64.09(2) 5 4
P1 Al2 Ba1 99.67(3) . 4
Al1 Al2 Ba1 66.38(2) 25 4
Al1 Al2 Ba1 111.35(2) 35_545 4
Ba1 Al2 Ba1 124.26(2) 25 4
Ba1 Al2 Ba1 77.701(11) 35_545 4
Ba1 Al2 Ba1 154.13(4) 3 4
Al1 P1 Al2 114.92(5) . .
Al1 P1 Al1 80.18(4) . 25
Al2 P1 Al1 74.89(3) . 25
Al1 P1 Ba3 155.39(4) . .
Al2 P1 Ba3 88.65(3) . .
Al1 P1 Ba3 114.68(4) 25 .
Al1 P1 Ba1 86.77(3) . 3
Al2 P1 Ba1 75.79(2) . 3
Al1 P1 Ba1 138.89(4) 25 3
Ba3 P1 Ba1 92.67(2) . 3
Al1 P1 Ba2 77.36(3) . .
Al2 P1 Ba2 147.85(3) . .
Al1 P1 Ba2 137.23(4) 25 .
Ba3 P1 Ba2 78.691(19) . .
Ba1 P1 Ba2 75.424(16) 3 .
Al1 P1 Ba1 80.68(3) . .
Al2 P1 Ba1 137.78(3) . .
Al1 P1 Ba1 69.42(3) 25 .
Ba3 P1 Ba1 86.381(19) . .
Ba1 P1 Ba1 146.28(3) 3 .
Ba2 P1 Ba1 71.341(15) . .
Al1 P2 Al2 78.85(4) . 25
Al1 P2 Ba1 157.94(4) . 17_554
Al2 P2 Ba1 79.31(3) 25 17_554
Al1 P2 Ba2 88.13(3) . .
Al2 P2 Ba2 153.90(3) 25 .
Ba1 P2 Ba2 113.21(2) 17_554 .
Al1 P2 Ba1 82.07(3) . 28
Al2 P2 Ba1 81.34(3) 25 28
Ba1 P2 Ba1 91.53(2) 17_554 28
Ba2 P2 Ba1 119.45(3) . 28
Al1 P2 Ba1 91.02(3) . .
Al2 P2 Ba1 75.15(3) 25 .
Ba1 P2 Ba1 86.46(2) 17_554 .
Ba2 P2 Ba1 82.65(2) . .
Ba1 P2 Ba1 156.37(3) 28 .
Al1 P3 Al1 125.96(7) 26 36_545
Al1 P3 Ba1 89.33(3) 26 25
Al1 P3 Ba1 133.82(3) 36_545 25
Al1 P3 Ba1 133.82(3) 26 35_545
Al1 P3 Ba1 89.33(3) 36_545 35_545
Ba1 P3 Ba1 82.97(3) 25 35_545
Al1 P3 Ba1 77.49(3) 26 2_655
Al1 P3 Ba1 77.25(3) 36_545 2_655
Ba1 P3 Ba1 84.004(8) 25 2_655
Ba1 P3 Ba1 145.655(17) 35_545 2_655
Al1 P3 Ba1 77.25(3) 26 6_655
Al1 P3 Ba1 77.49(3) 36_545 6_655
Ba1 P3 Ba1 145.654(17) 25 6_655
Ba1 P3 Ba1 83.999(8) 35_545 6_655
Ba1 P3 Ba1 122.46(3) 2_655 6_655

loop_
_geom_bond_atom_site_label_1
_geom_bond_atom_site_label_2
_geom_bond_distance
_geom_bond_site_symmetry_2
Ba1 P2 3.1495(8) 17_554
Ba1 P2 3.1994(8) 34
Ba1 P2 3.3489(8) .
Ba1 P3 3.3614(9) 25
Ba1 P1 3.4147(9) 2
Ba1 P3 3.4364(6) 3_665
Ba2 P2 3.1808(8) 3
Ba2 P2 3.1808(8) 2
Ba2 P2 3.1808(8) .
Ba2 P1 3.6315(9) .
Ba3 P1 3.1542(8) 3
Ba3 P1 3.1543(8) 2
Ba3 P1 3.1543(8) 4
Ba3 P1 3.1543(8) .
Ba3 P1 3.1544(8) 6
Ba3 P1 3.1544(8) 5
Al1 P3 2.3202(11) 27_445
Al1 P2 2.3465(12) .
Al1 P1 2.4010(12) .
Al1 P1 2.4740(13) 25
Al1 Al2 2.9916(9) 25
Al2 P2 2.3639(11) 35_545
Al2 P2 2.3640(11) 25
Al2 P1 2.4463(11) 5
Al2 P1 2.4463(11) .
Al2 Al1 2.9917(10) 25
Al2 Al1 2.9917(10) 35_545
P1 Al1 2.4741(13) 25
P1 Ba1 3.4147(9) 3
P2 Al2 2.3639(11) 25
P2 Ba1 3.1494(8) 17_554
P2 Ba1 3.1993(8) 28
P3 Al1 2.3202(11) 26
P3 Al1 2.3204(11) 36_545
P3 Ba1 3.3614(9) 25
P3 Ba1 3.3615(9) 35_545
P3 Ba1 3.4362(6) 2_655
P3 Ba1 3.4364(6) 6_655
